data_4079225
loop_
_publ_author_name
'Sieb, David'
'Baker, Robert W.'
'Wadepohl, Hubert'
'Enders, Markus'

_publ_section_title
;
 Naphthyridine Cyclopentadienyl Chromium Complexes as Single-Site
 Catalysts for the Formation of Ultrahigh Molecular Weight Polyethylene
;
_journal_issue 21
_journal_name_full Organometallics
_journal_page_first 7368
_journal_paper_doi 10.1021/om300582j
_journal_volume 31
_journal_year 2012
_chemical_formula_sum 'C24 H25 Cl2 Cr N2'
_chemical_formula_weight 464.36
_space_group_IT_number 14
_symmetry_cell_setting monoclinic
_symmetry_Int_Tables_number 14
_symmetry_space_group_name_Hall '-P 2yn'
_symmetry_space_group_name_H-M 'P 1 21/n 1'
_atom_sites_solution_hydrogens geom
_atom_sites_solution_primary heavy
_atom_sites_solution_secondary difmap
_audit_block_code en_ds6
_audit_creation_method SHELXL-97
_cell_angle_alpha 90.00
_cell_angle_beta 93.674(12)
_cell_angle_gamma 90.00
_cell_formula_units_Z 4
_cell_length_a 7.183(3)
_cell_length_b 25.925(12)
_cell_length_c 11.043(6)
_cell_measurement_reflns_used 8100
_cell_measurement_temperature 100(2)
_cell_measurement_theta_max 31.27
_cell_measurement_theta_min 2.43
_cell_volume 2052.2(17)
_computing_cell_refinement
;
SAINT (Bruker AXS, 1997-2008). Includes estimated systematic errors
 of the unit cell constants from Monte Carlo simulations.
;
_computing_data_collection 'SMART (Bruker AXS, 1997-2003)'
_computing_data_reduction 'SAINT (Bruker AXS, 1997-2008)'
_computing_molecular_graphics 'PLATON (Spek, 1980-2008)'
_computing_publication_material 'SHELXL-97 (Sheldrick, 1997)'
_computing_structure_refinement 'SHELXL-97 (Sheldrick, 1997)'
_computing_structure_solution 'DIRDIF (Beurskens et al., 1999-2008)'
_diffrn_ambient_temperature 100(2)
_diffrn_measured_fraction_theta_full 0.991
_diffrn_measured_fraction_theta_max 0.991
_diffrn_measurement_device_type 'CCD area detector (Bruker AXS Smart 1000)'
_diffrn_measurement_method '\f- and \w-scans'
_diffrn_radiation_monochromator graphite
_diffrn_radiation_probe x-ray
_diffrn_radiation_type MoK\a
_diffrn_radiation_wavelength 0.71073
_diffrn_reflns_av_R_equivalents 0.0578
_diffrn_reflns_av_sigmaI/netI 0.0390
_diffrn_reflns_limit_h_max 10
_diffrn_reflns_limit_h_min -10
_diffrn_reflns_limit_k_max 38
_diffrn_reflns_limit_k_min 0
_diffrn_reflns_limit_l_max 16
_diffrn_reflns_limit_l_min 0
_diffrn_reflns_number 51311
_diffrn_reflns_theta_full 31.51
_diffrn_reflns_theta_max 31.51
_diffrn_reflns_theta_min 2.01
_diffrn_source 'fine-focus sealed tube'
_exptl_absorpt_coefficient_mu 0.832
_exptl_absorpt_correction_T_max 0.7464
_exptl_absorpt_correction_T_min 0.6753
_exptl_absorpt_correction_type multi-scan
_exptl_absorpt_process_details
;
multi-scan from symmetry-related measurements (Blessing 1995)
SADABS (Sheldrick & Bruker AXS, 2004-2008)
;
_exptl_crystal_colour black
_exptl_crystal_density_diffrn 1.503
_exptl_crystal_density_method 'not measured'
_exptl_crystal_description needle
_exptl_crystal_F_000 964
_exptl_crystal_size_max 0.26
_exptl_crystal_size_mid 0.10
_exptl_crystal_size_min 0.06
_refine_diff_density_max 0.597
_refine_diff_density_min -0.418
_refine_diff_density_rms 0.086
_refine_ls_abs_structure_details 'Flack H D (1983), Acta Cryst. A39, 876-881'
_refine_ls_extinction_method none
_refine_ls_goodness_of_fit_ref 1.036
_refine_ls_hydrogen_treatment constr
_refine_ls_matrix_type full
_refine_ls_number_parameters 263
_refine_ls_number_reflns 6784
_refine_ls_number_restraints 0
_refine_ls_restrained_S_all 1.036
_refine_ls_R_factor_all 0.0622
_refine_ls_R_factor_gt 0.0364
_refine_ls_shift/su_max 0.001
_refine_ls_shift/su_mean 0.000
_refine_ls_structure_factor_coef Fsqd
_refine_ls_weighting_details 'calc w=1/[\s^2^(Fo^2^)+(0.0423P)^2^+1.4928P] where P=(Fo^2^+2Fc^2^)/3'
_refine_ls_weighting_scheme calc
_refine_ls_wR_factor_gt 0.0835
_refine_ls_wR_factor_ref 0.0967
_reflns_number_gt 5119
_reflns_number_total 6784
_reflns_threshold_expression >2sigma(I)
_cod_data_source_file om300582j_si_001.cif
_cod_data_source_block complex_6
_cod_original_cell_volume 2052.2(16)
_cod_original_sg_symbol_H-M 'P 21/n'
_cod_database_code 4079225
_audit_block_refno 851

loop_
_symmetry_equiv_pos_as_xyz
'x, y, z'
'-x+1/2, y+1/2, -z+1/2'
'-x, -y, -z'
'x-1/2, -y-1/2, z-1/2'

loop_
_atom_site_label
_atom_site_type_symbol
_atom_site_fract_x
_atom_site_fract_y
_atom_site_fract_z
_atom_site_U_iso_or_equiv
_atom_site_adp_type
_atom_site_occupancy
_atom_site_symmetry_multiplicity
_atom_site_calc_flag
_atom_site_refinement_flags
C2 C 1.3327(2) -0.02635(7) 0.18928(16) 0.0165(3) Uani 1 1 d .
H2 H 1.4204 -0.0131 0.1365 0.020 Uiso 1 1 calc R
C3 C 1.3677(3) -0.07459(7) 0.24406(17) 0.0191(3) Uani 1 1 d .
H3 H 1.4748 -0.0938 0.2256 0.023 Uiso 1 1 calc R
C4 C 1.2473(3) -0.09386(7) 0.32401(17) 0.0186(3) Uani 1 1 d .
H4 H 1.2723 -0.1259 0.3637 0.022 Uiso 1 1 calc R
C6 C 0.8157(3) -0.05443(7) 0.44412(16) 0.0183(3) Uani 1 1 d .
H6 H 0.7308 -0.0664 0.5003 0.022 Uiso 1 1 calc R
C7 C 0.7743(2) -0.00693(7) 0.38445(16) 0.0163(3) Uani 1 1 d .
H7 H 0.6645 0.0117 0.4001 0.020 Uiso 1 1 calc R
C8 C 0.8951(2) 0.01163(6) 0.30396(15) 0.0132(3) Uani 1 1 d .
C9 C 1.0562(2) -0.01816(6) 0.28490(15) 0.0130(3) Uani 1 1 d .
C10 C 1.0853(2) -0.06539(6) 0.34664(15) 0.0151(3) Uani 1 1 d .
C11 C 0.8743(2) 0.05961(6) 0.23214(15) 0.0124(3) Uani 1 1 d .
C12 C 0.9231(2) 0.11038(6) 0.26988(15) 0.0115(3) Uani 1 1 d .
H12 H 0.9469 0.1220 0.3558 0.014 Uiso 1 1 calc R
C13 C 0.9172(2) 0.14303(6) 0.16475(15) 0.0114(3) Uani 1 1 d .
C14 C 0.8681(2) 0.11091(7) 0.06327(15) 0.0148(3) Uani 1 1 d .
H14 H 0.8513 0.1228 -0.0228 0.018 Uiso 1 1 calc R
C15 C 0.8418(2) 0.05993(6) 0.10322(16) 0.0147(3) Uani 1 1 d .
H15 H 0.7944 0.0304 0.0519 0.018 Uiso 1 1 calc R
C16 C 0.9542(2) 0.20078(6) 0.15839(15) 0.0124(3) Uani 1 1 d .
C17 C 0.9408(2) 0.22649(6) 0.28409(15) 0.0150(3) Uani 1 1 d .
H17 H 1.0355 0.2107 0.3432 0.018 Uiso 1 1 calc R
C18 C 0.7455(3) 0.21903(7) 0.33008(15) 0.0165(3) Uani 1 1 d .
H18A H 0.7190 0.1817 0.3379 0.020 Uiso 1 1 calc R
H18B H 0.7400 0.2351 0.4112 0.020 Uiso 1 1 calc R
C19 C 0.5986(2) 0.24380(7) 0.24133(16) 0.0165(3) Uani 1 1 d .
H19 H 0.4715 0.2383 0.2710 0.020 Uiso 1 1 calc R
C20 C 0.6095(2) 0.21884(6) 0.11592(15) 0.0139(3) Uani 1 1 d .
H20A H 0.5148 0.2345 0.0581 0.017 Uiso 1 1 calc R
H20B H 0.5824 0.1815 0.1213 0.017 Uiso 1 1 calc R
C21 C 0.8047(2) 0.22666(6) 0.06979(15) 0.0123(3) Uani 1 1 d .
H21 H 0.8094 0.2107 -0.0125 0.015 Uiso 1 1 calc R
C22 C 0.8408(2) 0.28495(7) 0.06080(16) 0.0166(3) Uani 1 1 d .
H22A H 0.9655 0.2910 0.0301 0.020 Uiso 1 1 calc R
H22B H 0.7464 0.3008 0.0030 0.020 Uiso 1 1 calc R
C23 C 0.8310(3) 0.30993(7) 0.18602(17) 0.0198(4) Uani 1 1 d .
H23 H 0.8566 0.3477 0.1798 0.024 Uiso 1 1 calc R
C24 C 0.9769(3) 0.28516(7) 0.27592(18) 0.0216(4) Uani 1 1 d .
H24A H 0.9696 0.3010 0.3570 0.026 Uiso 1 1 calc R
H24B H 1.1036 0.2913 0.2485 0.026 Uiso 1 1 calc R
C25 C 0.6368(3) 0.30185(7) 0.23063(17) 0.0216(4) Uani 1 1 d .
H25A H 0.5423 0.3177 0.1730 0.026 Uiso 1 1 calc R
H25B H 0.6282 0.3186 0.3107 0.026 Uiso 1 1 calc R
C26 C 1.1502(2) 0.20697(7) 0.11249(19) 0.0212(4) Uani 1 1 d .
H26A H 1.2414 0.1897 0.1686 0.032 Uiso 1 1 calc R
H26B H 1.1809 0.2437 0.1077 0.032 Uiso 1 1 calc R
H26C H 1.1535 0.1914 0.0318 0.032 Uiso 1 1 calc R
Cl1 Cl 1.38588(6) 0.103412(16) 0.27920(4) 0.01802(9) Uani 1 1 d .
Cl2 Cl 1.27849(6) 0.073595(17) -0.02713(4) 0.02171(10) Uani 1 1 d .
Cr Cr 1.13561(4) 0.077817(10) 0.15249(2) 0.01202(7) Uani 1 1 d .
N1 N 1.1824(2) 0.00133(5) 0.20835(13) 0.0138(3) Uani 1 1 d .
N5 N 0.9636(2) -0.08326(6) 0.42734(14) 0.0175(3) Uani 1 1 d .

loop_
_atom_site_aniso_label
_atom_site_aniso_U_11
_atom_site_aniso_U_22
_atom_site_aniso_U_33
_atom_site_aniso_U_23
_atom_site_aniso_U_13
_atom_site_aniso_U_12
C2 0.0163(7) 0.0162(8) 0.0171(8) 0.0007(6) 0.0026(6) 0.0019(6)
C3 0.0192(8) 0.0172(8) 0.0210(8) 0.0003(7) 0.0018(7) 0.0053(6)
C4 0.0232(8) 0.0128(7) 0.0198(8) 0.0013(6) -0.0003(7) 0.0025(6)
C6 0.0220(8) 0.0167(8) 0.0165(8) 0.0008(6) 0.0050(7) -0.0055(6)
C7 0.0165(8) 0.0154(7) 0.0175(8) -0.0006(6) 0.0041(6) -0.0030(6)
C8 0.0141(7) 0.0123(7) 0.0133(7) -0.0006(5) 0.0011(6) -0.0023(5)
C9 0.0150(7) 0.0127(7) 0.0115(7) -0.0012(5) 0.0010(6) -0.0016(6)
C10 0.0201(8) 0.0127(7) 0.0123(7) -0.0003(6) 0.0004(6) -0.0023(6)
C11 0.0093(6) 0.0127(7) 0.0155(7) 0.0005(6) 0.0031(6) -0.0008(5)
C12 0.0097(6) 0.0126(7) 0.0127(7) 0.0001(5) 0.0030(5) 0.0000(5)
C13 0.0084(6) 0.0137(7) 0.0124(7) 0.0021(5) 0.0014(5) 0.0012(5)
C14 0.0151(7) 0.0167(8) 0.0125(7) 0.0012(6) 0.0002(6) 0.0019(6)
C15 0.0148(7) 0.0141(7) 0.0153(8) -0.0014(6) 0.0012(6) -0.0003(6)
C16 0.0091(6) 0.0124(7) 0.0157(7) 0.0033(6) -0.0002(6) -0.0009(5)
C17 0.0181(8) 0.0114(7) 0.0145(7) 0.0023(6) -0.0057(6) -0.0028(6)
C18 0.0240(8) 0.0134(7) 0.0120(7) -0.0007(6) 0.0014(6) 0.0020(6)
C19 0.0168(8) 0.0173(8) 0.0157(8) -0.0008(6) 0.0024(6) 0.0032(6)
C20 0.0108(7) 0.0154(7) 0.0154(7) -0.0006(6) -0.0007(6) 0.0006(5)
C21 0.0114(7) 0.0137(7) 0.0116(7) 0.0015(5) -0.0005(5) 0.0002(5)
C22 0.0146(7) 0.0165(8) 0.0182(8) 0.0066(6) -0.0033(6) -0.0016(6)
C23 0.0273(9) 0.0096(7) 0.0212(9) 0.0025(6) -0.0097(7) -0.0025(6)
C24 0.0268(9) 0.0139(7) 0.0224(9) 0.0031(7) -0.0121(7) -0.0057(7)
C25 0.0312(10) 0.0147(8) 0.0185(9) -0.0020(6) -0.0008(7) 0.0067(7)
C26 0.0113(7) 0.0211(8) 0.0314(10) 0.0126(7) 0.0037(7) 0.0001(6)
Cl1 0.01302(17) 0.01914(19) 0.0218(2) 0.00412(15) 0.00004(14) -0.00143(14)
Cl2 0.0274(2) 0.0205(2) 0.0187(2) 0.00276(16) 0.01303(16) 0.00414(17)
Cr 0.01148(12) 0.01252(12) 0.01247(12) 0.00174(9) 0.00385(9) 0.00141(9)
N1 0.0143(6) 0.0136(6) 0.0137(6) 0.0004(5) 0.0025(5) 0.0005(5)
N5 0.0235(7) 0.0133(6) 0.0159(7) 0.0008(5) 0.0017(6) -0.0034(5)

loop_
_atom_type_symbol
_atom_type_description
_atom_type_scat_dispersion_real
_atom_type_scat_dispersion_imag
_atom_type_scat_source
C C 0.0033 0.0016 'International Tables Vol C Tables 4.2.6.8 and 6.1.1.4'
H H 0.0000 0.0000 'International Tables Vol C Tables 4.2.6.8 and 6.1.1.4'
Cl Cl 0.1484 0.1585 'International Tables Vol C Tables 4.2.6.8 and 6.1.1.4'
Cr Cr 0.3209 0.6236 'International Tables Vol C Tables 4.2.6.8 and 6.1.1.4'
N N 0.0061 0.0033 'International Tables Vol C Tables 4.2.6.8 and 6.1.1.4'

loop_
_geom_angle_atom_site_label_1
_geom_angle_atom_site_label_2
_geom_angle_atom_site_label_3
_geom_angle
N1 C2 C3 122.61(16)
N1 C2 H2 118.7
C3 C2 H2 118.7
C4 C3 C2 119.98(16)
C4 C3 H3 120.0
C2 C3 H3 120.0
C3 C4 C10 118.98(16)
C3 C4 H4 120.5
C10 C4 H4 120.5
N5 C6 C7 124.90(16)
N5 C6 H6 117.5
C7 C6 H6 117.5
C8 C7 C6 118.94(16)
C8 C7 H7 120.5
C6 C7 H7 120.5
C7 C8 C9 117.53(15)
C7 C8 C11 126.74(15)
C9 C8 C11 115.73(14)
N1 C9 C10 122.21(15)
N1 C9 C8 117.88(15)
C10 C9 C8 119.88(15)
N5 C10 C9 121.86(16)
N5 C10 C4 120.37(16)
C9 C10 C4 117.77(16)
C12 C11 C15 108.02(14)
C12 C11 C8 127.53(15)
C15 C11 C8 122.98(15)
C12 C11 Cr 73.39(9)
C15 C11 Cr 71.70(10)
C8 C11 Cr 109.85(11)
C11 C12 C13 108.41(14)
C11 C12 Cr 69.10(9)
C13 C12 Cr 74.86(9)
C11 C12 H12 125.7
C13 C12 H12 125.7
Cr C12 H12 125.7
C14 C13 C12 106.56(14)
C14 C13 C16 125.06(15)
C12 C13 C16 128.38(15)
C14 C13 Cr 70.20(9)
C12 C13 Cr 68.41(9)
C16 C13 Cr 126.43(11)
C15 C14 C13 109.50(15)
C15 C14 Cr 68.71(9)
C13 C14 Cr 73.69(9)
C15 C14 H14 125.2
C13 C14 H14 125.2
Cr C14 H14 125.2
C14 C15 C11 107.49(15)
C14 C15 Cr 74.53(10)
C11 C15 Cr 70.17(9)
C14 C15 H15 126.1
C11 C15 H15 126.1
Cr C15 H15 126.1
C13 C16 C26 106.53(13)
C13 C16 C17 111.14(13)
C26 C16 C17 111.24(14)
C13 C16 C21 109.70(13)
C26 C16 C21 110.95(14)
C17 C16 C21 107.31(13)
C18 C17 C24 107.68(15)
C18 C17 C16 110.69(13)
C24 C17 C16 110.53(14)
C18 C17 H17 109.3
C24 C17 H17 109.3
C16 C17 H17 109.3
C19 C18 C17 109.98(14)
C19 C18 H18A 109.7
C17 C18 H18A 109.7
C19 C18 H18B 109.7
C17 C18 H18B 109.7
H18A C18 H18B 108.2
C18 C19 C20 109.10(14)
C18 C19 C25 109.91(15)
C20 C19 C25 108.90(14)
C18 C19 H19 109.6
C20 C19 H19 109.6
C25 C19 H19 109.6
C19 C20 C21 110.12(14)
C19 C20 H20A 109.6
C21 C20 H20A 109.6
C19 C20 H20B 109.6
C21 C20 H20B 109.6
H20A C20 H20B 108.1
C20 C21 C22 108.20(13)
C20 C21 C16 110.02(13)
C22 C21 C16 110.58(13)
C20 C21 H21 109.3
C22 C21 H21 109.3
C16 C21 H21 109.3
C23 C22 C21 109.83(14)
C23 C22 H22A 109.7
C21 C22 H22A 109.7
C23 C22 H22B 109.7
C21 C22 H22B 109.7
H22A C22 H22B 108.2
C25 C23 C22 109.26(15)
C25 C23 C24 109.53(16)
C22 C23 C24 109.72(16)
C25 C23 H23 109.4
C22 C23 H23 109.4
C24 C23 H23 109.4
C23 C24 C17 109.79(14)
C23 C24 H24A 109.7
C17 C24 H24A 109.7
C23 C24 H24B 109.7
C17 C24 H24B 109.7
H24A C24 H24B 108.2
C23 C25 C19 109.34(14)
C23 C25 H25A 109.8
C19 C25 H25A 109.8
C23 C25 H25B 109.8
C19 C25 H25B 109.8
H25A C25 H25B 108.3
C16 C26 H26A 109.5
C16 C26 H26B 109.5
H26A C26 H26B 109.5
C16 C26 H26C 109.5
H26A C26 H26C 109.5
H26B C26 H26C 109.5
N1 Cr C11 78.59(6)
N1 Cr C15 90.38(6)
C11 Cr C15 38.14(7)
N1 Cr C12 106.84(6)
C11 Cr C12 37.51(6)
C15 Cr C12 62.68(7)
N1 Cr C14 126.88(6)
C11 Cr C14 61.92(7)
C15 Cr C14 36.76(6)
C12 Cr C14 61.16(7)
N1 Cr Cl2 97.88(4)
C11 Cr Cl2 141.71(5)
C15 Cr Cl2 104.60(5)
C12 Cr Cl2 151.80(5)
C14 Cr Cl2 93.20(5)
N1 Cr Cl1 89.40(5)
C11 Cr Cl1 118.48(6)
C15 Cr Cl1 155.76(5)
C12 Cr Cl1 94.27(6)
C14 Cr Cl1 139.50(5)
Cl2 Cr Cl1 99.44(4)
N1 Cr C13 140.29(6)
C11 Cr C13 61.93(6)
C15 Cr C13 61.62(6)
C12 Cr C13 36.73(6)
C14 Cr C13 36.11(6)
Cl2 Cr C13 115.32(4)
Cl1 Cr C13 105.03(5)
C2 N1 C9 118.36(15)
C2 N1 Cr 125.63(12)
C9 N1 Cr 115.38(11)
C6 N5 C10 116.89(15)

loop_
_geom_bond_atom_site_label_1
_geom_bond_atom_site_label_2
_geom_bond_distance
C2 N1 1.324(2)
C2 C3 1.405(2)
C2 H2 0.9500
C3 C4 1.369(3)
C3 H3 0.9500
C4 C10 1.414(3)
C4 H4 0.9500
C6 N5 1.322(2)
C6 C7 1.419(3)
C6 H6 0.9500
C7 C8 1.369(2)
C7 H7 0.9500
C8 C9 1.418(2)
C8 C11 1.478(2)
C9 N1 1.375(2)
C9 C10 1.410(2)
C10 N5 1.368(2)
C11 C12 1.418(2)
C11 C15 1.428(2)
C11 Cr 2.1751(17)
C12 C13 1.435(2)
C12 Cr 2.2312(17)
C12 H12 1.0000
C13 C14 1.422(2)
C13 C16 1.523(2)
C13 Cr 2.3162(17)
C14 C15 1.410(2)
C14 Cr 2.2706(18)
C14 H14 1.0000
C15 Cr 2.1953(19)
C15 H15 1.0000
C16 C26 1.535(2)
C16 C17 1.549(2)
C16 C21 1.557(2)
C17 C18 1.534(3)
C17 C24 1.547(2)
C17 H17 1.0000
C18 C19 1.534(2)
C18 H18A 0.9900
C18 H18B 0.9900
C19 C20 1.535(2)
C19 C25 1.536(3)
C19 H19 1.0000
C20 C21 1.536(2)
C20 H20A 0.9900
C20 H20B 0.9900
C21 C22 1.538(2)
C21 H21 1.0000
C22 C23 1.533(3)
C22 H22A 0.9900
C22 H22B 0.9900
C23 C25 1.524(3)
C23 C24 1.537(3)
C23 H23 1.0000
C24 H24A 0.9900
C24 H24B 0.9900
C25 H25A 0.9900
C25 H25B 0.9900
C26 H26A 0.9800
C26 H26B 0.9800
C26 H26C 0.9800
Cl1 Cr 2.3039(9)
Cl2 Cr 2.2936(11)
Cr N1 2.0974(17)

loop_
_geom_torsion_atom_site_label_1
_geom_torsion_atom_site_label_2
_geom_torsion_atom_site_label_3
_geom_torsion_atom_site_label_4
_geom_torsion
N1 C2 C3 C4 -2.4(3)
C2 C3 C4 C10 2.3(3)
N5 C6 C7 C8 -0.7(3)
C6 C7 C8 C9 0.0(2)
C6 C7 C8 C11 178.96(16)
C7 C8 C9 N1 -177.13(15)
C11 C8 C9 N1 3.8(2)
C7 C8 C9 C10 0.9(2)
C11 C8 C9 C10 -178.11(15)
N1 C9 C10 N5 176.64(15)
C8 C9 C10 N5 -1.3(2)
N1 C9 C10 C4 -2.4(2)
C8 C9 C10 C4 179.59(15)
C3 C4 C10 N5 -179.08(17)
C3 C4 C10 C9 0.0(3)
C7 C8 C11 C12 83.3(2)
C9 C8 C11 C12 -97.7(2)
C7 C8 C11 C15 -112.2(2)
C9 C8 C11 C15 66.8(2)
C7 C8 C11 Cr 167.24(15)
C9 C8 C11 Cr -13.82(18)
C15 C11 C12 C13 1.27(18)
C8 C11 C12 C13 167.63(15)
Cr C11 C12 C13 65.05(11)
C15 C11 C12 Cr -63.79(11)
C8 C11 C12 Cr 102.57(16)
C11 C12 C13 C14 -1.20(17)
Cr C12 C13 C14 60.15(11)
C11 C12 C13 C16 178.57(15)
Cr C12 C13 C16 -120.09(16)
C11 C12 C13 Cr -61.34(11)
C12 C13 C14 C15 0.68(18)
C16 C13 C14 C15 -179.09(14)
Cr C13 C14 C15 59.68(12)
C12 C13 C14 Cr -58.99(11)
C16 C13 C14 Cr 121.23(15)
C13 C14 C15 C11 0.09(19)
Cr C14 C15 C11 62.85(11)
C13 C14 C15 Cr -62.76(12)
C12 C11 C15 C14 -0.84(18)
C8 C11 C15 C14 -167.96(15)
Cr C11 C15 C14 -65.73(12)
C12 C11 C15 Cr 64.89(11)
C8 C11 C15 Cr -102.23(15)
C14 C13 C16 C26 -77.03(19)
C12 C13 C16 C26 103.24(19)
Cr C13 C16 C26 13.18(19)
C14 C13 C16 C17 161.64(15)
C12 C13 C16 C17 -18.1(2)
Cr C13 C16 C17 -108.15(14)
C14 C13 C16 C21 43.1(2)
C12 C13 C16 C21 -136.60(16)
Cr C13 C16 C21 133.34(12)
C13 C16 C17 C18 -60.27(17)
C26 C16 C17 C18 -178.80(13)
C21 C16 C17 C18 59.66(16)
C13 C16 C17 C24 -179.48(13)
C26 C16 C17 C24 61.99(18)
C21 C16 C17 C24 -59.54(17)
C24 C17 C18 C19 60.45(17)
C16 C17 C18 C19 -60.47(18)
C17 C18 C19 C20 58.97(18)
C17 C18 C19 C25 -60.37(18)
C18 C19 C20 C21 -59.47(18)
C25 C19 C20 C21 60.49(18)
C19 C20 C21 C22 -60.08(17)
C19 C20 C21 C16 60.83(17)
C13 C16 C21 C20 61.20(17)
C26 C16 C21 C20 178.64(14)
C17 C16 C21 C20 -59.65(16)
C13 C16 C21 C22 -179.33(13)
C26 C16 C21 C22 -61.89(18)
C17 C16 C21 C22 59.82(17)
C20 C21 C22 C23 60.10(17)
C16 C21 C22 C23 -60.46(18)
C21 C22 C23 C25 -61.07(18)
C21 C22 C23 C24 59.02(19)
C25 C23 C24 C17 61.2(2)
C22 C23 C24 C17 -58.8(2)
C18 C17 C24 C23 -60.88(19)
C16 C17 C24 C23 60.1(2)
C22 C23 C25 C19 60.76(18)
C24 C23 C25 C19 -59.44(19)
C18 C19 C25 C23 59.12(19)
C20 C19 C25 C23 -60.34(18)
C12 C11 Cr N1 138.43(10)
C15 C11 Cr N1 -105.54(10)
C8 C11 Cr N1 13.80(11)
C12 C11 Cr C15 -116.03(14)
C8 C11 Cr C15 119.35(15)
C15 C11 Cr C12 116.03(14)
C8 C11 Cr C12 -124.63(16)
C12 C11 Cr C14 -78.30(11)
C15 C11 Cr C14 37.73(10)
C8 C11 Cr C14 157.08(13)
C12 C11 Cr Cl2 -133.29(9)
C15 C11 Cr Cl2 -17.26(13)
C8 C11 Cr Cl2 102.08(12)
C12 C11 Cr Cl1 55.42(10)
C15 C11 Cr Cl1 171.44(8)
C8 C11 Cr Cl1 -69.21(12)
C12 C11 Cr C13 -37.17(9)
C15 C11 Cr C13 78.86(10)
C8 C11 Cr C13 -161.79(13)
C14 C15 Cr N1 -173.64(10)
C11 C15 Cr N1 70.81(10)
C14 C15 Cr C11 115.56(14)
C14 C15 Cr C12 77.54(11)
C11 C15 Cr C12 -38.01(9)
C11 C15 Cr C14 -115.56(14)
C14 C15 Cr Cl2 -75.40(10)
C11 C15 Cr Cl2 169.05(8)
C14 C15 Cr Cl1 96.98(14)
C11 C15 Cr Cl1 -18.57(17)
C14 C15 Cr C13 35.80(10)
C11 C15 Cr C13 -79.75(10)
C11 C12 Cr N1 -42.81(11)
C13 C12 Cr N1 -159.78(9)
C13 C12 Cr C11 -116.97(14)
C11 C12 Cr C15 38.65(10)
C13 C12 Cr C15 -78.32(10)
C11 C12 Cr C14 80.50(11)
C13 C12 Cr C14 -36.47(9)
C11 C12 Cr Cl2 107.36(11)
C13 C12 Cr Cl2 -9.61(15)
C11 C12 Cr Cl1 -133.47(9)
C13 C12 Cr Cl1 109.56(9)
C11 C12 Cr C13 116.97(14)
C15 C14 Cr N1 7.96(13)
C13 C14 Cr N1 127.12(10)
C15 C14 Cr C11 -39.16(10)
C13 C14 Cr C11 80.00(11)
C13 C14 Cr C15 119.16(14)
C15 C14 Cr C12 -82.05(11)
C13 C14 Cr C12 37.11(9)
C15 C14 Cr Cl2 110.29(9)
C13 C14 Cr Cl2 -130.55(9)
C15 C14 Cr Cl1 -141.14(9)
C13 C14 Cr Cl1 -21.98(13)
C15 C14 Cr C13 -119.16(14)
C14 C13 Cr N1 -86.74(13)
C12 C13 Cr N1 31.19(14)
C16 C13 Cr N1 153.72(12)
C14 C13 Cr C11 -79.97(11)
C12 C13 Cr C11 37.95(9)
C16 C13 Cr C11 160.49(16)
C14 C13 Cr C15 -36.44(10)
C12 C13 Cr C15 81.48(10)
C16 C13 Cr C15 -155.99(16)
C14 C13 Cr C12 -117.93(14)
C16 C13 Cr C12 122.53(18)
C12 C13 Cr C14 117.93(14)
C16 C13 Cr C14 -119.54(18)
C14 C13 Cr Cl2 57.07(10)
C12 C13 Cr Cl2 174.99(8)
C16 C13 Cr Cl2 -62.48(14)
C14 C13 Cr Cl1 165.42(9)
C12 C13 Cr Cl1 -76.65(9)
C16 C13 Cr Cl1 45.88(14)
C3 C2 N1 C9 0.0(3)
C3 C2 N1 Cr 170.46(13)
C10 C9 N1 C2 2.4(2)
C8 C9 N1 C2 -179.54(15)
C10 C9 N1 Cr -169.00(12)
C8 C9 N1 Cr 9.02(19)
C11 Cr N1 C2 176.53(15)
C15 Cr N1 C2 140.02(15)
C12 Cr N1 C2 -158.50(14)
C14 Cr N1 C2 135.26(14)
Cl2 Cr N1 C2 35.23(15)
Cl1 Cr N1 C2 -64.22(15)
C13 Cr N1 C2 -177.38(13)
C11 Cr N1 C9 -12.74(12)
C15 Cr N1 C9 -49.25(13)
C12 Cr N1 C9 12.23(13)
C14 Cr N1 C9 -54.01(14)
Cl2 Cr N1 C9 -154.04(11)
Cl1 Cr N1 C9 106.51(12)
C13 Cr N1 C9 -6.65(17)
C7 C6 N5 C10 0.4(3)
C9 C10 N5 C6 0.7(2)
C4 C10 N5 C6 179.72(16)
